data_2106569
loop_
_publ_author_name
'Mullica, D.F.'
'Korp, J.D.'
'Mulligan, W.O.'
'Beall, G.W.'
'Bernal, I.'

_publ_section_title
;
 Neutron Structural Refinement of Cubic Orthotelluric Acid
;
_journal_name_full 'Acta Crystallographica B (24,1968-38,1982)'
_journal_page_first 2565
_journal_page_last 2570
_journal_volume 36
_journal_year 1980
_chemical_formula_sum 'H6 O6 Te'
_chemical_name_systematic 'Te (O H)6'
_space_group_IT_number 210
_symmetry_space_group_name_Hall 'F 4d 2 3'
_symmetry_space_group_name_H-M 'F 41 3 2'
_cell_angle_alpha 90
_cell_angle_beta 90
_cell_angle_gamma 90
_cell_formula_units_Z 32
_cell_length_a 15.699
_cell_length_b 15.699
_cell_length_c 15.699
_cell_volume 3869.154
_citation_journal_id_ASTM ACBCAR
_cod_data_source_file Mullica_ACBCAR_1980_62.cif
_cod_data_source_block H6O6Te1
_cod_original_formula_sum 'H6 O6 Te1'
_cod_database_code 2106569

loop_
_symmetry_equiv_pos_as_xyz
x,y,z
-y+1/4,x+1/4,z+1/4
-x,-y+1/2,z+1/2
y+3/4,-x+1/4,z+3/4
x,-y,-z
y+1/4,x+1/4,-z+1/4
-x,y+1/2,-z+1/2
-y+3/4,-x+1/4,-z+3/4
z,x,y
-x+1/4,z+1/4,y+1/4
-z,-x+1/2,y+1/2
x+3/4,-z+1/4,y+3/4
z,-x,-y
x+1/4,z+1/4,-y+1/4
-z,x+1/2,-y+1/2
-x+3/4,-z+1/4,-y+3/4
y,z,x
y+1/2,-z,-x+1/2
z+1/4,y+3/4,-x+3/4
-y+1/2,z+1/2,-x
-z+1/4,-y+1/4,-x+1/4
-y,-z,x
z+1/4,-y+3/4,x+3/4
-z+3/4,y+3/4,x+1/4
x,y+1/2,z+1/2
-y+1/4,x+3/4,z+3/4
-x,-y+1,z+1
y+3/4,-x+3/4,z+5/4
x,-y+1/2,-z+1/2
y+1/4,x+3/4,-z+3/4
-x,y+1,-z+1
-y+3/4,-x+3/4,-z+5/4
z,x+1/2,y+1/2
-x+1/4,z+3/4,y+3/4
-z,-x+1,y+1
x+3/4,-z+3/4,y+5/4
z,-x+1/2,-y+1/2
x+1/4,z+3/4,-y+3/4
-z,x+1,-y+1
-x+3/4,-z+3/4,-y+5/4
y,z+1/2,x+1/2
y+1/2,-z+1/2,-x+1
z+1/4,y+5/4,-x+5/4
-y+1/2,z+1,-x+1/2
-z+1/4,-y+3/4,-x+3/4
-y,-z+1/2,x+1/2
z+1/4,-y+5/4,x+5/4
-z+3/4,y+5/4,x+3/4
x+1/2,y,z+1/2
-y+3/4,x+1/4,z+3/4
-x+1/2,-y+1/2,z+1
y+5/4,-x+1/4,z+5/4
x+1/2,-y,-z+1/2
y+3/4,x+1/4,-z+3/4
-x+1/2,y+1/2,-z+1
-y+5/4,-x+1/4,-z+5/4
z+1/2,x,y+1/2
-x+3/4,z+1/4,y+3/4
-z+1/2,-x+1/2,y+1
x+5/4,-z+1/4,y+5/4
z+1/2,-x,-y+1/2
x+3/4,z+1/4,-y+3/4
-z+1/2,x+1/2,-y+1
-x+5/4,-z+1/4,-y+5/4
y+1/2,z,x+1/2
y+1,-z,-x+1
z+3/4,y+3/4,-x+5/4
-y+1,z+1/2,-x+1/2
-z+3/4,-y+1/4,-x+3/4
-y+1/2,-z,x+1/2
z+3/4,-y+3/4,x+5/4
-z+5/4,y+3/4,x+3/4
x+1/2,y+1/2,z
-y+3/4,x+3/4,z+1/4
-x+1/2,-y+1,z+1/2
y+5/4,-x+3/4,z+3/4
x+1/2,-y+1/2,-z
y+3/4,x+3/4,-z+1/4
-x+1/2,y+1,-z+1/2
-y+5/4,-x+3/4,-z+3/4
z+1/2,x+1/2,y
-x+3/4,z+3/4,y+1/4
-z+1/2,-x+1,y+1/2
x+5/4,-z+3/4,y+3/4
z+1/2,-x+1/2,-y
x+3/4,z+3/4,-y+1/4
-z+1/2,x+1,-y+1/2
-x+5/4,-z+3/4,-y+3/4
y+1/2,z+1/2,x
y+1,-z+1/2,-x+1/2
z+3/4,y+5/4,-x+3/4
-y+1,z+1,-x
-z+3/4,-y+3/4,-x+1/4
-y+1/2,-z+1/2,x
z+3/4,-y+5/4,x+3/4
-z+5/4,y+5/4,x+1/4

loop_
_atom_site_label
_atom_site_type_symbol
_atom_site_fract_x
_atom_site_fract_y
_atom_site_fract_z
_atom_site_occupancy
_atom_site_U_iso_or_equiv
Te1 Te+6 0.3771 0.3771 0.3771 1 0.0
H1 H+1 0.4509 0.3724 0.2343 0.5 0.0
H2 H+1 0.4051 0.2775 0.2596 0.5 0.0
H4 H+1 0.3215 0.3883 0.5224 0.5 0.0
O1 O-2 0.4072 0.3384 0.2607 1 0.0
O2 O-2 0.3503 0.4207 0.4806 1 0.0
H3 H+1 0.3575 0.4713 0.5068 0.5 0.0
